data_1569500
loop_
_publ_author_name
'Guo, Shen-Yi'
'Zhang, Zhuo-Ang'
'Tong, Shuo'
'Guo, Qing-Hui'
'Hua, Ruimao'
'Wang, Mei-Xiang'

_publ_section_title
;
 Tetrahomo corona[4]arene-based spirophanes: synthesis, structure, and
 properties.
;
_journal_issue 31
_journal_name_full 'Chemical science'
_journal_page_first 8393
_journal_page_last 8400
_journal_paper_doi 10.1039/d3sc02417b
_journal_volume 14
_journal_year 2023
_chemical_formula_moiety 'C42 H30 F4 N8 O6 S2, 2(C3 H6 O)'
_chemical_formula_sum 'C48 H42 F4 N8 O8 S2'
_chemical_formula_weight 999.01
_space_group_crystal_system triclinic
_space_group_IT_number 2
_space_group_name_Hall '-P 1'
_space_group_name_H-M_alt 'P -1'
_atom_sites_solution_hydrogens geom
_atom_sites_solution_primary dual
_audit_creation_date 2022-09-24
_audit_creation_method
;
Olex2 1.3
(compiled 2020.11.12 svn.r5f609507 for OlexSys, GUI svn.r6408)
;
_audit_update_record
;
2023-05-08 deposited with the CCDC.	2023-07-10 downloaded from the CCDC.
;
_cell_angle_alpha 76.4380(10)
_cell_angle_beta 89.655(2)
_cell_angle_gamma 73.552(2)
_cell_formula_units_Z 2
_cell_length_a 9.5906(2)
_cell_length_b 15.6459(3)
_cell_length_c 16.7187(2)
_cell_measurement_reflns_used 17059
_cell_measurement_temperature 137(50)
_cell_measurement_theta_max 66.4330
_cell_measurement_theta_min 3.4770
_cell_volume 2334.04(8)
_computing_cell_refinement 'CrysAlisPro 1.171.40.78a (Rigaku OD, 2020)'
_computing_data_collection 'CrysAlisPro 1.171.40.78a (Rigaku OD, 2020)'
_computing_data_reduction 'CrysAlisPro 1.171.40.78a (Rigaku OD, 2020)'
_computing_molecular_graphics 'Olex2 1.3 (Dolomanov et al., 2009)'
_computing_publication_material 'Olex2 1.3 (Dolomanov et al., 2009)'
_computing_structure_refinement 'SHELXL 2018/3 (Sheldrick, 2015)'
_computing_structure_solution 'SHELXT 2018/2 (Sheldrick, 2018)'
_diffrn_ambient_environment N~2~
_diffrn_ambient_temperature 137(50)
_diffrn_detector 'Hybrid Pixel Array Detector'
_diffrn_detector_area_resol_mean 10.0000
_diffrn_measured_fraction_theta_full 0.970
_diffrn_measured_fraction_theta_max 0.970
_diffrn_measurement_details
;
List of Runs (angles in degrees, time in seconds):

  # Type    Start    End  Width  t~exp~   \w     \q     \k     \f   Frames
#--------------------------------------------------------------------------
  1  \w    -45.00 132.00   0.50    2.00    --   43.50  28.00-150.00  354
  2  \w    -45.00 132.00   0.50    2.00    --   43.50  55.00  90.00  354
  3  \w    -45.00 132.00   0.50    2.00    --   43.50   9.00-180.00  354
  4  \w      4.00  33.00   0.50    4.00    --   90.00  54.00-171.53   58
  5  \w    138.00 178.00   0.50    4.00    --   90.00  54.00-171.53   80
  6  \w      5.00 178.00   0.50    4.00    --   90.00  55.00 -32.59  346
  7  \w    105.00 151.00   0.50    4.00    --   90.00  53.00 -54.15   92
  8  \w     98.00 179.00   0.50    4.00    --   90.00  55.00 115.99  162
  9  \w    121.00 172.00   0.50    4.00    --   90.00  37.00  90.00  102
 10  \w    121.00 147.00   0.50    4.00    --   90.00  51.00-165.73   52
 11  \w    148.00 176.00   0.50    4.00    --   90.00  54.00 158.29   56
 12  \w     13.00  39.00   0.50    4.00    --   90.00  54.00-110.43   52
 13  \w     98.00 131.00   0.50    4.00    --   90.00  54.00  36.83   66
 14  \w     71.00 178.00   0.50    4.00    --   90.00  37.00 150.00  214
 15  \w      9.00  64.00   0.50    4.00    --   90.00  37.00 150.00  110
 16  \w     17.00  61.00   0.50    4.00    --   90.00  55.00 115.99   88
 17  \w     46.00  71.00   0.50    4.00    --   90.00  52.00   9.51   50
 18  \w     89.00 177.00   0.50    4.00    --   90.00  52.00   9.51  176
 19  \w     22.00  49.00   0.50    4.00    --   90.00  37.00  90.00   54
 20  \w     70.00  96.00   0.50    4.00    --   90.00  37.00  90.00   52
 21  \w    129.00 155.00   0.50    4.00    --   90.00  28.00   0.00   52
 22  \w     37.00  83.00   0.50    4.00    --   90.00  51.00-165.73   92
 23  \w    116.00 142.00   0.50    4.00    --   90.00  54.00-110.43   52
 24  \w     14.00  50.00   0.50    4.00    --   90.00  54.00 158.29   72
 25  \w    137.00 163.00   0.50    4.00    --   90.00  53.00 -86.66   52
 26  \w     63.00  89.00   0.50    4.00    --   90.00  54.00-110.43   52
 27  \w     28.00  76.00   0.50    4.00    --   90.00  53.00 -86.66   96
 28  \w     35.00  70.00   0.50    4.00    --   90.00  54.00  36.83   70
 29  \w     35.00  70.00   0.50    4.00    --   90.00  50.00-159.05   70
 30  \w     85.00 110.00   0.50    4.00    --   90.00  50.00-159.05   50
 31  \w      8.00  46.00   0.50    4.00    --   90.00  55.00-119.24   76
 32  \w     78.00 179.00   0.50    4.00    --   90.00  55.00-119.24  202
 33  \w      9.00  52.00   0.50    4.00    --   90.00  37.00  60.00   86
 34  \w     87.00 154.00   0.50    4.00    --   90.00  37.00  60.00  134
 35  \w      1.00 102.00   0.50    4.00    --   90.00   9.00 -90.00  202
 36  \w      2.00  28.00   0.50    4.00    --   90.00   9.00   0.00   52
 37  \w    119.00 179.00   0.50    4.00    --   90.00   9.00   0.00  120
 38  \w     12.00  48.00   0.50    4.00    --   90.00  46.00 150.00   72
 39  \w     75.00 101.00   0.50    4.00    --   90.00  46.00 150.00   52
 40  \w    134.00 164.00   0.50    4.00    --   90.00  46.00 150.00   60
 41  \w      2.00 100.00   0.50    4.00    --   90.00  41.00-137.74  196
 42  \w      7.00  33.00   0.50    4.00    --   90.00  28.00   0.00   52
 43  \w     77.00 103.00   0.50    4.00    --   90.00  28.00   0.00   52
 44  \w    153.00 179.00   0.50    4.00    --   90.00  55.00  51.21   52
 45  \w    119.00 145.00   0.50    4.00    --   90.00  37.00 120.00   52
 46  \w     95.00 135.00   0.50    4.00    --   90.00  55.00  51.21   80
 47  \w    139.00 179.00   0.50    4.00    --   90.00  54.00  36.83   80
;
_diffrn_measurement_device 'four-circle diffractometer'
_diffrn_measurement_device_type 'XtaLAB AFC11 (RINC): quarter-chi single'
_diffrn_measurement_method '\w scans'
_diffrn_orient_matrix_type 'CrysAlisPro convention (1999,Acta A55,543-557)'
_diffrn_orient_matrix_UB_11 -0.0065175000
_diffrn_orient_matrix_UB_12 0.1015839000
_diffrn_orient_matrix_UB_13 -0.0105782000
_diffrn_orient_matrix_UB_21 0.0056475000
_diffrn_orient_matrix_UB_22 0.0119531000
_diffrn_orient_matrix_UB_23 -0.0939758000
_diffrn_orient_matrix_UB_31 -0.1676168000
_diffrn_orient_matrix_UB_32 0.0271643000
_diffrn_orient_matrix_UB_33 -0.0089136000
_diffrn_radiation_monochromator mirror
_diffrn_radiation_probe x-ray
_diffrn_radiation_type 'Cu K\a'
_diffrn_radiation_wavelength 1.54184
_diffrn_reflns_av_R_equivalents 0.1085
_diffrn_reflns_av_unetI/netI 0.0698
_diffrn_reflns_Laue_measured_fraction_full 0.970
_diffrn_reflns_Laue_measured_fraction_max 0.970
_diffrn_reflns_limit_h_max 10
_diffrn_reflns_limit_h_min -11
_diffrn_reflns_limit_k_max 18
_diffrn_reflns_limit_k_min -18
_diffrn_reflns_limit_l_max 19
_diffrn_reflns_limit_l_min -19
_diffrn_reflns_number 37781
_diffrn_reflns_point_group_measured_fraction_full 0.970
_diffrn_reflns_point_group_measured_fraction_max 0.970
_diffrn_reflns_theta_full 66.686
_diffrn_reflns_theta_max 66.686
_diffrn_reflns_theta_min 3.554
_diffrn_source 'Rotating-anode X-ray tube'
_diffrn_source_type 'Rigaku (Cu) X-ray Source'
_exptl_absorpt_coefficient_mu 1.722
_exptl_absorpt_correction_T_max 1.00000
_exptl_absorpt_correction_T_min 0.50753
_exptl_absorpt_correction_type multi-scan
_exptl_absorpt_process_details
;
CrysAlisPro 1.171.40.78a (Rigaku Oxford Diffraction, 2020)
Empirical absorption correction using spherical harmonics,
 implemented in SCALE3 ABSPACK scaling algorithm.
;
_exptl_crystal_colour 'clear red'
_exptl_crystal_density_diffrn 1.421
_exptl_crystal_description plate
_exptl_crystal_F_000 1036
_exptl_crystal_size_max 0.6
_exptl_crystal_size_mid 0.2
_exptl_crystal_size_min 0.02
_refine_diff_density_max 0.591
_refine_diff_density_min -0.717
_refine_diff_density_rms 0.119
_refine_ls_extinction_method none
_refine_ls_goodness_of_fit_ref 1.015
_refine_ls_hydrogen_treatment constr
_refine_ls_matrix_type full
_refine_ls_number_parameters 635
_refine_ls_number_reflns 8027
_refine_ls_number_restraints 0
_refine_ls_restrained_S_all 1.015
_refine_ls_R_factor_all 0.0709
_refine_ls_R_factor_gt 0.0628
_refine_ls_shift/su_max 0.002
_refine_ls_shift/su_mean 0.000
_refine_ls_structure_factor_coef Fsqd
_refine_ls_weighting_details 'w=1/[\s^2^(Fo^2^)+(0.1265P)^2^] where P=(Fo^2^+2Fc^2^)/3'
_refine_ls_weighting_scheme calc
_refine_ls_wR_factor_gt 0.1594
_refine_ls_wR_factor_ref 0.1658
_reflns_Friedel_coverage 0.000
_reflns_number_gt 6671
_reflns_number_total 8027
_reflns_threshold_expression 'I > 2\s(I)'
_cod_data_source_file d3sc02417b2.cif
_cod_data_source_block gsy1357-2
_cod_depositor_comments 'Adding full bibliography for 1569486--1569506.cif.'
_cod_database_code 1569500
_shelx_shelxl_version_number 2018/3
_chemical_oxdiff_formula 'C H N O S F'
_shelx_space_group_comment
;
The symmetry employed for this shelxl refinement is uniquely defined
by the following loop, which should always be used as a source of
symmetry information in preference to the above space-group names.
They are only intended as comments.
;
_shelx_estimated_absorpt_t_max 0.966
_shelx_estimated_absorpt_t_min 0.425
_reflns_odcompleteness_completeness 96.32
_reflns_odcompleteness_iscentric 1
_reflns_odcompleteness_theta 66.97
_olex2_refinement_description
;
1. Fixed Uiso
 At 1.2 times of:
  All C(H) groups, All C(H,H) groups
 At 1.5 times of:
  All C(H,H,H) groups
2.a Secondary CH2 refined with riding coordinates:
 C00T(H00A,H00B), C00X(H00C,H00D), C00Z(H00E,H00F), C01E(H01B,H01C), C01G(H01D,
 H01E), C01H(H01F,H01G), C01K(H01H,H01J), C01P(H01K,H01P)
2.b Aromatic/amide H refined with riding coordinates:
 C00R(H00R), C00V(H00V), C00Y(H00Y), C011(H011), C015(H015), C01A(H01A),
 C01I(H01I), C01L(H01L), C01M(H01M), C01N(H01N), C01O(H01O), C01Q(H01Q),
 C01S(H01S), C01V(H01V)
2.c Idealised Me refined as rotating group:
 C01U(H01Z,H,HA), C01W(H01,HB,HC), C01X(H01R,H01T,H01U), C01Y(H01W,H01X,H01Y)
;
_olex2_submission_special_instructions 'No special instructions were received'
_oxdiff_exptl_absorpt_empirical_details
;
Empirical correction (ABSPACK) includes:
- Absorption correction using spherical harmonics
- Frame scaling
;
_oxdiff_exptl_absorpt_empirical_full_max 6.452
_oxdiff_exptl_absorpt_empirical_full_min 0.261

loop_
_space_group_symop_operation_xyz
'x, y, z'
'-x, -y, -z'

loop_
_atom_site_label
_atom_site_type_symbol
_atom_site_fract_x
_atom_site_fract_y
_atom_site_fract_z
_atom_site_U_iso_or_equiv
_atom_site_adp_type
_atom_site_occupancy
_atom_site_site_symmetry_order
_atom_site_calc_flag
_atom_site_refinement_flags_posn
_atom_site_refinement_flags_adp
_atom_site_refinement_flags_occupancy
_atom_site_disorder_assembly
_atom_site_disorder_group
S001 S 0.03999(6) 0.30123(4) 0.79266(3) 0.02899(17) Uani 1 1 d . . . . .
S002 S 0.71912(7) 0.45126(4) 0.58683(4) 0.03490(18) Uani 1 1 d . . . . .
F003 F -0.06451(14) 0.85418(9) 0.98215(8) 0.0325(3) Uani 1 1 d . . . . .
F004 F -0.21884(14) 0.93899(10) 0.83906(9) 0.0359(3) Uani 1 1 d . . . . .
F005 F 0.10711(16) 1.11610(9) 0.76581(9) 0.0372(3) Uani 1 1 d . . . . .
F006 F 0.26671(15) 1.02738(9) 0.90811(9) 0.0356(3) Uani 1 1 d . . . . .
O007 O 0.39295(16) 0.58515(10) 0.96217(9) 0.0233(3) Uani 1 1 d . . . . .
O008 O -0.13083(16) 0.63776(10) 0.88302(9) 0.0243(3) Uani 1 1 d . . . . .
O009 O -0.00045(17) 0.83742(11) 0.71849(9) 0.0267(4) Uani 1 1 d . . . . .
O00A O 0.55565(17) 0.72643(11) 0.76098(9) 0.0281(4) Uani 1 1 d . . . . .
O00B O 0.18250(17) 0.89839(11) 1.02349(10) 0.0287(4) Uani 1 1 d . . . . .
O00C O -0.14320(19) 1.07135(13) 0.72583(10) 0.0373(4) Uani 1 1 d . . . . .
N00D N -0.0598(2) 0.40884(13) 0.89009(11) 0.0261(4) Uani 1 1 d . . . . .
N00E N -0.0993(2) 0.48627(13) 0.91216(11) 0.0261(4) Uani 1 1 d . . . . .
N00F N -0.0393(2) 0.56359(13) 0.78123(11) 0.0261(4) Uani 1 1 d . . . . .
N00G N 0.6026(2) 0.57143(14) 0.76779(11) 0.0282(4) Uani 1 1 d . . . . .
N00H N 0.0014(2) 0.48372(13) 0.75881(11) 0.0278(4) Uani 1 1 d . . . . .
N00I N 0.6437(2) 0.50509(14) 0.72692(12) 0.0308(4) Uani 1 1 d . . . . .
O00J O 0.8179(3) 0.29579(14) 0.48237(13) 0.0546(6) Uani 1 1 d . . . . .
N00K N 0.6249(2) 0.68199(15) 0.64623(12) 0.0336(5) Uani 1 1 d . . . . .
N00L N 0.6623(2) 0.61721(15) 0.60624(12) 0.0346(5) Uani 1 1 d . . . . .
O00M O 0.3476(3) 0.96581(16) 0.73236(16) 0.0619(6) Uani 1 1 d . . . . .
C00N C 0.4037(2) 0.76963(15) 1.03797(12) 0.0230(5) Uani 1 1 d . . . . .
C00O C 0.0523(2) 0.71679(14) 0.83768(13) 0.0211(4) Uani 1 1 d . . . . .
C00P C 0.1044(2) 0.77695(14) 0.77732(12) 0.0215(4) Uani 1 1 d . . . . .
C00Q C -0.0868(2) 0.56184(15) 0.85615(13) 0.0226(4) Uani 1 1 d . . . . .
C00R C 0.1505(2) 0.65501(14) 0.90019(12) 0.0212(4) Uani 1 1 d . . . . .
H00R H 0.117146 0.614324 0.942135 0.025 Uiso 1 1 calc R U . . .
C00S C 0.4762(2) 0.67802(15) 1.03936(12) 0.0222(5) Uani 1 1 d . . . . .
C00T C -0.1061(2) 0.72073(15) 0.83232(13) 0.0244(5) Uani 1 1 d . . . . .
H00A H -0.165140 0.774731 0.850842 0.029 Uiso 1 1 calc R U . . .
H00B H -0.137910 0.728121 0.774238 0.029 Uiso 1 1 calc R U . . .
C00U C 0.2964(2) 0.65200(14) 0.90212(12) 0.0217(4) Uani 1 1 d . . . . .
C00V C 0.4838(3) 0.83268(16) 1.03211(14) 0.0287(5) Uani 1 1 d . . . . .
H00V H 0.435058 0.894728 1.031934 0.034 Uiso 1 1 calc R U . . .
C00W C 0.3477(2) 0.71131(15) 0.84175(13) 0.0226(4) Uani 1 1 d . . . . .
C00X C 0.2408(3) 0.79951(15) 1.04592(15) 0.0286(5) Uani 1 1 d . . . . .
H00C H 0.192583 0.772981 1.009790 0.034 Uiso 1 1 calc R U . . .
H00D H 0.219402 0.775730 1.103501 0.034 Uiso 1 1 calc R U . . .
C00Y C 0.2496(2) 0.77443(15) 0.77957(13) 0.0249(5) Uani 1 1 d . . . . .
H00Y H 0.282821 0.816010 0.738441 0.030 Uiso 1 1 calc R U . . .
C00Z C 0.3971(2) 0.60688(15) 1.04184(12) 0.0231(4) Uani 1 1 d . . . . .
H00E H 0.446734 0.550356 1.084065 0.028 Uiso 1 1 calc R U . . .
H00F H 0.296297 0.630262 1.057702 0.028 Uiso 1 1 calc R U . . .
C010 C -0.0098(2) 0.40976(16) 0.81377(13) 0.0258(5) Uani 1 1 d . . . . .
C011 C 0.6276(2) 0.65192(16) 1.03490(13) 0.0259(5) Uani 1 1 d . . . . .
H011 H 0.677990 0.589618 1.036989 0.031 Uiso 1 1 calc R U . . .
C012 C 0.2575(3) 0.33349(15) 0.68348(13) 0.0277(5) Uani 1 1 d . . . . .
C013 C -0.0165(2) 0.91609(15) 0.92728(14) 0.0262(5) Uani 1 1 d . . . . .
C014 C 0.1091(2) 0.93564(15) 0.94756(14) 0.0262(5) Uani 1 1 d . . . . .
C015 C 0.7052(2) 0.71553(17) 1.02749(13) 0.0269(5) Uani 1 1 d . . . . .
H015 H 0.807627 0.697189 1.023076 0.032 Uiso 1 1 calc R U . . .
C016 C 0.5936(2) 0.65638(16) 0.72560(13) 0.0263(5) Uani 1 1 d . . . . .
C017 C -0.1344(3) 1.03926(16) 0.59115(14) 0.0303(5) Uani 1 1 d . . . . .
C018 C 0.6686(3) 0.53053(17) 0.64799(14) 0.0304(5) Uani 1 1 d . . . . .
C019 C 0.0674(3) 1.04804(16) 0.81760(15) 0.0306(5) Uani 1 1 d . . . . .
C01A C 0.6329(3) 0.80571(17) 1.02656(14) 0.0302(5) Uani 1 1 d . . . . .
H01A H 0.685959 0.849337 1.022098 0.036 Uiso 1 1 calc R U . . .
C01B C 0.5435(3) 0.34464(16) 0.66417(14) 0.0304(5) Uani 1 1 d . . . . .
C01C C 0.1490(3) 1.00261(15) 0.89085(15) 0.0286(5) Uani 1 1 d . . . . .
C01D C -0.0767(3) 0.94699(17) 0.59040(14) 0.0303(5) Uani 1 1 d . . . . .
C01E C 0.1037(3) 0.32619(16) 0.68992(14) 0.0302(5) Uani 1 1 d . . . . .
H01B H 0.096047 0.277565 0.662970 0.036 Uiso 1 1 calc R U . . .
H01C H 0.036780 0.384846 0.658010 0.036 Uiso 1 1 calc R U . . .
C01F C -0.0958(3) 0.95987(16) 0.85350(15) 0.0286(5) Uani 1 1 d . . . . .
C01G C 0.5049(2) 0.71030(17) 0.84398(13) 0.0273(5) Uani 1 1 d . . . . .
H01D H 0.516076 0.758473 0.870548 0.033 Uiso 1 1 calc R U . . .
H01E H 0.565111 0.650115 0.877262 0.033 Uiso 1 1 calc R U . . .
C01H C 0.0532(3) 0.88475(16) 0.64574(14) 0.0300(5) Uani 1 1 d . . . . .
H01F H 0.113809 0.839980 0.617155 0.036 Uiso 1 1 calc R U . . .
H01G H 0.113556 0.921121 0.660943 0.036 Uiso 1 1 calc R U . . .
C01I C 0.3436(3) 0.33330(17) 0.74995(14) 0.0326(5) Uani 1 1 d . . . . .
H01I H 0.305802 0.328724 0.802944 0.039 Uiso 1 1 calc R U . . .
C01J C -0.0561(3) 1.02685(16) 0.79615(14) 0.0296(5) Uani 1 1 d . . . . .
C01K C 0.6985(3) 0.34688(18) 0.65493(15) 0.0346(6) Uani 1 1 d . . . . .
H01H H 0.752530 0.293726 0.633602 0.042 Uiso 1 1 calc R U . . .
H01J H 0.743798 0.339549 0.710112 0.042 Uiso 1 1 calc R U . . .
C01L C 0.4842(3) 0.33972(17) 0.73982(14) 0.0333(5) Uani 1 1 d . . . . .
H01L H 0.540639 0.340750 0.785886 0.040 Uiso 1 1 calc R U . . .
C01M C -0.2542(3) 1.09390(18) 0.53657(16) 0.0384(6) Uani 1 1 d . . . . .
H01M H -0.294021 1.156861 0.536449 0.046 Uiso 1 1 calc R U . . .
C01N C 0.4573(3) 0.34466(19) 0.59733(15) 0.0354(6) Uani 1 1 d . . . . .
H01N H 0.495475 0.348565 0.544451 0.043 Uiso 1 1 calc R U . . .
C01O C -0.1382(3) 0.91094(19) 0.53554(15) 0.0377(6) Uani 1 1 d . . . . .
H01O H -0.098672 0.848244 0.534629 0.045 Uiso 1 1 calc R U . . .
C01P C -0.0726(3) 1.08270(17) 0.64777(15) 0.0353(6) Uani 1 1 d . . . . .
H01K H 0.033703 1.053359 0.657898 0.042 Uiso 1 1 calc R U . . .
H01P H -0.089365 1.148856 0.622065 0.042 Uiso 1 1 calc R U . . .
C01Q C 0.3177(3) 0.33907(18) 0.60735(14) 0.0350(6) Uani 1 1 d . . . . .
H01Q H 0.260837 0.339014 0.561037 0.042 Uiso 1 1 calc R U . . .
C01R C 0.4567(3) 0.99106(17) 0.71967(16) 0.0369(6) Uani 1 1 d . . . . .
C01S C -0.3145(3) 1.0569(2) 0.48307(16) 0.0436(7) Uani 1 1 d . . . . .
H01S H -0.396070 1.094302 0.446783 0.052 Uiso 1 1 calc R U . . .
C01T C 0.8440(3) 0.35320(17) 0.42697(15) 0.0361(6) Uani 1 1 d . . . . .
C01U C 0.5830(3) 0.9375(2) 0.68353(17) 0.0411(6) Uani 1 1 d . . . . .
H01Z H 0.592128 0.971988 0.627660 0.062 Uiso 1 1 calc R U . . .
H H 0.568578 0.878561 0.681266 0.062 Uiso 1 1 calc R U . . .
HA H 0.671898 0.926579 0.717710 0.062 Uiso 1 1 calc R U . . .
C01V C -0.2567(3) 0.9661(2) 0.48224(16) 0.0451(7) Uani 1 1 d . . . . .
H01V H -0.298031 0.941018 0.445081 0.054 Uiso 1 1 calc R U . . .
C01W C 0.4642(3) 1.0795(2) 0.7365(2) 0.0546(8) Uani 1 1 d . . . . .
H01 H 0.540087 1.066708 0.780233 0.082 Uiso 1 1 calc R U . . .
HB H 0.370013 1.111317 0.753927 0.082 Uiso 1 1 calc R U . . .
HC H 0.487550 1.118310 0.686202 0.082 Uiso 1 1 calc R U . . .
C01X C 0.7405(3) 0.4022(2) 0.3536(2) 0.0497(7) Uani 1 1 d . . . . .
H01R H 0.660383 0.374638 0.355202 0.075 Uiso 1 1 calc R U . . .
H01T H 0.791744 0.397159 0.303225 0.075 Uiso 1 1 calc R U . . .
H01U H 0.701478 0.467163 0.354030 0.075 Uiso 1 1 calc R U . . .
C01Y C 0.9813(4) 0.3780(3) 0.42884(19) 0.0632(10) Uani 1 1 d . . . . .
H01W H 1.034422 0.347941 0.482614 0.095 Uiso 1 1 calc R U . . .
H01X H 0.959376 0.444773 0.419822 0.095 Uiso 1 1 calc R U . . .
H01Y H 1.041283 0.357742 0.385323 0.095 Uiso 1 1 calc R U . . .

loop_
_atom_site_aniso_label
_atom_site_aniso_U_11
_atom_site_aniso_U_22
_atom_site_aniso_U_33
_atom_site_aniso_U_23
_atom_site_aniso_U_13
_atom_site_aniso_U_12
S001 0.0301(3) 0.0284(3) 0.0299(3) -0.0020(2) 0.0023(2) -0.0148(2)
S002 0.0304(4) 0.0460(4) 0.0311(3) -0.0095(2) 0.0067(2) -0.0154(3)
F003 0.0198(7) 0.0372(7) 0.0388(7) -0.0006(6) 0.0028(5) -0.0128(6)
F004 0.0199(7) 0.0449(8) 0.0428(8) -0.0039(6) -0.0037(6) -0.0147(6)
F005 0.0380(8) 0.0282(7) 0.0449(8) 0.0004(6) 0.0008(6) -0.0164(6)
F006 0.0296(8) 0.0353(7) 0.0479(8) -0.0082(6) -0.0027(6) -0.0205(6)
O007 0.0195(8) 0.0235(7) 0.0239(7) -0.0001(6) -0.0054(6) -0.0057(6)
O008 0.0204(8) 0.0257(7) 0.0273(8) -0.0006(6) 0.0035(6) -0.0120(6)
O009 0.0201(8) 0.0308(8) 0.0234(7) 0.0075(6) -0.0019(6) -0.0098(7)
O00A 0.0230(9) 0.0356(8) 0.0272(8) -0.0027(6) 0.0041(6) -0.0148(7)
O00B 0.0232(9) 0.0277(8) 0.0336(8) -0.0065(6) -0.0029(6) -0.0058(7)
O00C 0.0248(9) 0.0464(10) 0.0324(9) -0.0012(7) -0.0015(7) -0.0039(8)
N00D 0.0205(10) 0.0277(9) 0.0287(10) 0.0011(7) 0.0016(7) -0.0111(8)
N00E 0.0203(10) 0.0307(10) 0.0254(9) 0.0027(7) 0.0005(7) -0.0121(8)
N00F 0.0231(10) 0.0301(9) 0.0251(9) -0.0005(7) 0.0014(7) -0.0129(8)
N00G 0.0218(11) 0.0361(10) 0.0269(10) -0.0028(8) -0.0012(7) -0.0126(8)
N00H 0.0275(11) 0.0292(9) 0.0275(10) -0.0009(7) 0.0010(8) -0.0142(8)
N00I 0.0264(11) 0.0370(10) 0.0284(10) -0.0039(8) 0.0000(8) -0.0115(9)
O00J 0.0773(16) 0.0440(11) 0.0488(12) -0.0066(9) 0.0238(10) -0.0318(11)
N00K 0.0319(12) 0.0406(11) 0.0300(10) -0.0024(9) 0.0029(8) -0.0181(9)
N00L 0.0326(12) 0.0447(12) 0.0287(10) -0.0036(9) 0.0051(8) -0.0191(10)
O00M 0.0523(14) 0.0587(13) 0.0928(17) -0.0270(12) 0.0307(12) -0.0383(11)
C00N 0.0176(12) 0.0292(10) 0.0216(10) -0.0010(8) -0.0003(8) -0.0103(9)
C00O 0.0178(11) 0.0222(10) 0.0235(10) -0.0013(8) 0.0003(8) -0.0094(9)
C00P 0.0179(11) 0.0231(10) 0.0213(10) 0.0014(8) -0.0024(8) -0.0081(9)
C00Q 0.0146(11) 0.0276(10) 0.0251(11) 0.0003(8) -0.0025(8) -0.0108(9)
C00R 0.0191(12) 0.0212(9) 0.0225(10) 0.0003(8) -0.0002(8) -0.0090(9)
C00S 0.0179(12) 0.0309(11) 0.0160(10) 0.0005(8) -0.0026(8) -0.0091(9)
C00T 0.0203(12) 0.0232(10) 0.0272(11) 0.0035(8) -0.0001(8) -0.0100(9)
C00U 0.0194(12) 0.0225(10) 0.0218(10) -0.0004(8) -0.0027(8) -0.0076(9)
C00V 0.0233(13) 0.0318(11) 0.0326(12) -0.0062(9) 0.0003(9) -0.0115(10)
C00W 0.0184(12) 0.0265(10) 0.0247(10) -0.0038(8) 0.0010(8) -0.0112(9)
C00X 0.0190(12) 0.0256(11) 0.0389(13) -0.0024(9) 0.0005(9) -0.0070(9)
C00Y 0.0225(13) 0.0263(10) 0.0261(11) -0.0007(8) 0.0011(9) -0.0121(9)
C00Z 0.0199(11) 0.0268(10) 0.0209(10) 0.0001(8) -0.0017(8) -0.0090(9)
C010 0.0218(12) 0.0308(11) 0.0249(11) 0.0018(8) -0.0021(8) -0.0145(9)
C011 0.0180(12) 0.0341(11) 0.0232(11) -0.0046(9) -0.0025(8) -0.0056(9)
C012 0.0294(13) 0.0258(10) 0.0259(11) -0.0006(8) -0.0016(9) -0.0094(10)
C013 0.0190(12) 0.0261(10) 0.0341(12) -0.0064(9) 0.0065(9) -0.0082(9)
C014 0.0202(12) 0.0265(10) 0.0316(11) -0.0083(9) -0.0004(9) -0.0050(9)
C015 0.0140(11) 0.0432(13) 0.0239(11) -0.0066(9) -0.0011(8) -0.0105(10)
C016 0.0148(11) 0.0372(12) 0.0259(11) 0.0002(9) -0.0018(8) -0.0124(9)
C017 0.0254(13) 0.0334(12) 0.0269(11) 0.0073(9) -0.0006(9) -0.0122(10)
C018 0.0218(12) 0.0412(13) 0.0294(12) -0.0053(10) -0.0001(9) -0.0136(10)
C019 0.0283(13) 0.0261(11) 0.0375(13) -0.0044(9) 0.0048(10) -0.0109(10)
C01A 0.0259(13) 0.0409(13) 0.0304(12) -0.0080(10) -0.0003(9) -0.0203(11)
C01B 0.0286(13) 0.0320(11) 0.0275(11) -0.0023(9) -0.0010(9) -0.0079(10)
C01C 0.0219(12) 0.0271(11) 0.0410(13) -0.0109(9) 0.0011(10) -0.0113(10)
C01D 0.0264(13) 0.0354(12) 0.0248(11) 0.0065(9) -0.0001(9) -0.0136(10)
C01E 0.0328(14) 0.0339(12) 0.0250(11) -0.0030(9) -0.0023(9) -0.0147(10)
C01F 0.0187(12) 0.0318(11) 0.0372(12) -0.0083(9) 0.0002(9) -0.0101(10)
C01G 0.0203(12) 0.0379(12) 0.0243(11) -0.0032(9) 0.0015(9) -0.0132(10)
C01H 0.0262(13) 0.0328(12) 0.0251(11) 0.0067(9) 0.0035(9) -0.0107(10)
C01I 0.0346(14) 0.0406(13) 0.0224(11) -0.0018(9) 0.0021(9) -0.0153(11)
C01J 0.0225(13) 0.0298(11) 0.0335(12) -0.0055(9) -0.0003(9) -0.0048(10)
C01K 0.0254(14) 0.0400(13) 0.0347(13) -0.0050(10) -0.0003(10) -0.0069(11)
C01L 0.0316(14) 0.0425(13) 0.0239(12) -0.0011(9) -0.0063(9) -0.0134(11)
C01M 0.0304(14) 0.0347(12) 0.0400(14) 0.0116(10) -0.0022(11) -0.0104(11)
C01N 0.0327(14) 0.0491(14) 0.0253(12) -0.0064(10) 0.0024(10) -0.0153(12)
C01O 0.0372(15) 0.0428(14) 0.0320(13) -0.0013(10) -0.0007(10) -0.0162(12)
C01P 0.0336(14) 0.0348(12) 0.0336(13) 0.0025(10) 0.0014(10) -0.0126(11)
C01Q 0.0350(15) 0.0448(14) 0.0242(12) -0.0029(10) -0.0038(10) -0.0141(12)
C01R 0.0342(15) 0.0372(13) 0.0374(13) 0.0062(10) -0.0024(11) -0.0196(12)
C01S 0.0320(15) 0.0577(17) 0.0333(13) 0.0115(12) -0.0119(11) -0.0188(13)
C01T 0.0375(15) 0.0353(12) 0.0366(13) -0.0061(10) 0.0109(11) -0.0147(11)
C01U 0.0323(15) 0.0472(15) 0.0446(15) -0.0025(11) -0.0032(11) -0.0196(12)
C01V 0.0433(17) 0.0615(18) 0.0324(13) -0.0017(12) -0.0056(11) -0.0262(14)
C01W 0.0352(17) 0.0403(15) 0.088(2) -0.0091(15) 0.0026(15) -0.0155(13)
C01X 0.0336(16) 0.0513(16) 0.0638(19) -0.0072(14) -0.0046(13) -0.0171(13)
C01Y 0.0442(19) 0.101(3) 0.0400(16) 0.0144(16) -0.0080(13) -0.0396(19)

loop_
_atom_type_symbol
_atom_type_description
_atom_type_scat_dispersion_real
_atom_type_scat_dispersion_imag
_atom_type_scat_source
C C 0.0181 0.0091 'International Tables Vol C Tables 4.2.6.8 and 6.1.1.4'
H H 0.0000 0.0000 'International Tables Vol C Tables 4.2.6.8 and 6.1.1.4'
F F 0.0727 0.0534 'International Tables Vol C Tables 4.2.6.8 and 6.1.1.4'
N N 0.0311 0.0180 'International Tables Vol C Tables 4.2.6.8 and 6.1.1.4'
O O 0.0492 0.0322 'International Tables Vol C Tables 4.2.6.8 and 6.1.1.4'
S S 0.3331 0.5567 'International Tables Vol C Tables 4.2.6.8 and 6.1.1.4'

loop_
_geom_angle_atom_site_label_1
_geom_angle_atom_site_label_2
_geom_angle_atom_site_label_3
_geom_angle
_geom_angle_site_symmetry_1
_geom_angle_site_symmetry_3
_geom_angle_publ_flag
C010 S001 C01E 101.64(11) . . ?
C018 S002 C01K 102.26(12) . . ?
C00U O007 C00Z 115.10(16) . . ?
C00Q O008 C00T 117.48(17) . . ?
C00P O009 C01H 115.91(17) . . ?
C016 O00A C01G 118.19(17) . . ?
C014 O00B C00X 115.89(17) . . ?
C01J O00C C01P 117.54(19) . . ?
N00E N00D C010 117.95(18) . . ?
N00D N00E C00Q 116.66(19) . . ?
C00Q N00F N00H 117.29(18) . . ?
C016 N00G N00I 116.68(19) . . ?
C010 N00H N00F 116.86(19) . . ?
C018 N00I N00G 117.1(2) . . ?
N00L N00K C016 116.6(2) . . ?
N00K N00L C018 117.6(2) . . ?
C00S C00N C00X 120.30(19) . . ?
C00V C00N C00S 119.4(2) . . ?
C00V C00N C00X 120.2(2) . . ?
C00P C00O C00T 119.25(18) . . ?
C00R C00O C00P 118.21(19) . . ?
C00R C00O C00T 122.54(19) . . ?
O009 C00P C00O 114.66(18) . . ?
O009 C00P C00Y 124.46(18) . . ?
C00Y C00P C00O 120.88(19) . . ?
O008 C00Q N00E 112.82(19) . . ?
O008 C00Q N00F 121.32(18) . . ?
N00F C00Q N00E 125.8(2) . . ?
C00O C00R H00R 119.5 . . ?
C00U C00R C00O 120.93(19) . . ?
C00U C00R H00R 119.5 . . ?
C00N C00S C00Z 122.63(19) . . ?
C011 C00S C00N 118.9(2) . . ?
C011 C00S C00Z 118.4(2) . . ?
O008 C00T C00O 111.16(16) . . ?
O008 C00T H00A 109.4 . . ?
O008 C00T H00B 109.4 . . ?
C00O C00T H00A 109.4 . . ?
C00O C00T H00B 109.4 . . ?
H00A C00T H00B 108.0 . . ?
O007 C00U C00W 120.02(19) . . ?
C00R C00U O007 119.22(18) . . ?
C00R C00U C00W 120.65(18) . . ?
C00N C00V H00V 119.7 . . ?
C01A C00V C00N 120.7(2) . . ?
C01A C00V H00V 119.6 . . ?
C00U C00W C00Y 118.8(2) . . ?
C00U C00W C01G 121.30(18) . . ?
C00Y C00W C01G 119.87(19) . . ?
O00B C00X C00N 111.41(18) . . ?
O00B C00X H00C 109.3 . . ?
O00B C00X H00D 109.3 . . ?
C00N C00X H00C 109.3 . . ?
C00N C00X H00D 109.3 . . ?
H00C C00X H00D 108.0 . . ?
C00P C00Y C00W 120.52(19) . . ?
C00P C00Y H00Y 119.7 . . ?
C00W C00Y H00Y 119.7 . . ?
O007 C00Z C00S 111.10(17) . . ?
O007 C00Z H00E 109.4 . . ?
O007 C00Z H00F 109.4 . . ?
C00S C00Z H00E 109.4 . . ?
C00S C00Z H00F 109.4 . . ?
H00E C00Z H00F 108.0 . . ?
N00D C010 S001 113.01(15) . . ?
N00H C010 S001 121.60(18) . . ?
N00H C010 N00D 125.4(2) . . ?
C00S C011 H011 119.5 . . ?
C015 C011 C00S 121.0(2) . . ?
C015 C011 H011 119.5 . . ?
C01I C012 C01E 123.6(2) . . ?
C01I C012 C01Q 117.8(2) . . ?
C01Q C012 C01E 118.59(19) . . ?
F003 C013 C014 119.3(2) . . ?
F003 C013 C01F 119.0(2) . . ?
C01F C013 C014 121.7(2) . . ?
O00B C014 C013 122.4(2) . . ?
O00B C014 C01C 120.5(2) . . ?
C01C C014 C013 116.7(2) . . ?
C011 C015 H015 120.1 . . ?
C01A C015 C011 119.7(2) . . ?
C01A C015 H015 120.1 . . ?
O00A C016 N00G 121.1(2) . . ?
O00A C016 N00K 112.5(2) . . ?
N00G C016 N00K 126.4(2) . . ?
C01D C017 C01M 119.0(2) . . ?
C01D C017 C01P 122.4(2) . . ?
C01M C017 C01P 118.6(2) . . ?
N00I C018 S002 121.81(19) . . ?
N00I C018 N00L 125.5(2) . . ?
N00L C018 S002 112.64(17) . . ?
F005 C019 C01C 119.3(2) . . ?
F005 C019 C01J 118.8(2) . . ?
C01C C019 C01J 121.9(2) . . ?
C00V C01A C015 120.2(2) . . ?
C00V C01A H01A 119.9 . . ?
C015 C01A H01A 119.9 . . ?
C01L C01B C01K 120.7(2) . . ?
C01L C01B C01N 118.2(2) . . ?
C01N C01B C01K 121.1(2) . . ?
F006 C01C C014 119.7(2) . . ?
F006 C01C C019 118.7(2) . . ?
C014 C01C C019 121.5(2) . . ?
C017 C01D C01H 122.1(2) . . ?
C01O C01D C017 119.6(2) . . ?
C01O C01D C01H 118.3(2) . . ?
S001 C01E H01B 108.1 . . ?
S001 C01E H01C 108.1 . . ?
C012 C01E S001 116.96(15) . . ?
C012 C01E H01B 108.1 . . ?
C012 C01E H01C 108.1 . . ?
H01B C01E H01C 107.3 . . ?
F004 C01F C013 118.3(2) . . ?
F004 C01F C01J 119.8(2) . . ?
C013 C01F C01J 121.8(2) . . ?
O00A C01G C00W 110.81(17) . . ?
O00A C01G H01D 109.5 . . ?
O00A C01G H01E 109.5 . . ?
C00W C01G H01D 109.5 . . ?
C00W C01G H01E 109.5 . . ?
H01D C01G H01E 108.1 . . ?
O009 C01H C01D 107.57(19) . . ?
O009 C01H H01F 110.2 . . ?
O009 C01H H01G 110.2 . . ?
C01D C01H H01F 110.2 . . ?
C01D C01H H01G 110.2 . . ?
H01F C01H H01G 108.5 . . ?
C012 C01I H01I 119.7 . . ?
C01L C01I C012 120.7(2) . . ?
C01L C01I H01I 119.7 . . ?
O00C C01J C019 124.3(2) . . ?
O00C C01J C01F 119.2(2) . . ?
C01F C01J C019 116.3(2) . . ?
S002 C01K H01H 108.6 . . ?
S002 C01K H01J 108.6 . . ?
C01B C01K S002 114.58(17) . . ?
C01B C01K H01H 108.6 . . ?
C01B C01K H01J 108.6 . . ?
H01H C01K H01J 107.6 . . ?
C01B C01L C01I 121.2(2) . . ?
C01B C01L H01L 119.4 . . ?
C01I C01L H01L 119.4 . . ?
C017 C01M H01M 119.7 . . ?
C01S C01M C017 120.6(3) . . ?
C01S C01M H01M 119.7 . . ?
C01B C01N H01N 119.8 . . ?
C01Q C01N C01B 120.5(2) . . ?
C01Q C01N H01N 119.8 . . ?
C01D C01O H01O 119.8 . . ?
C01V C01O C01D 120.4(3) . . ?
C01V C01O H01O 119.8 . . ?
O00C C01P C017 109.3(2) . . ?
O00C C01P H01K 109.8 . . ?
O00C C01P H01P 109.8 . . ?
C017 C01P H01K 109.8 . . ?
C017 C01P H01P 109.8 . . ?
H01K C01P H01P 108.3 . . ?
C012 C01Q H01Q 119.2 . . ?
C01N C01Q C012 121.6(2) . . ?
C01N C01Q H01Q 119.2 . . ?
O00M C01R C01U 121.1(3) . . ?
O00M C01R C01W 121.0(3) . . ?
C01U C01R C01W 117.8(2) . . ?
C01M C01S H01S 119.9 . . ?
C01V C01S C01M 120.1(2) . . ?
C01V C01S H01S 119.9 . . ?
O00J C01T C01X 122.2(3) . . ?
O00J C01T C01Y 121.2(3) . . ?
C01Y C01T C01X 116.6(2) . . ?
C01R C01U H01Z 109.5 . . ?
C01R C01U H 109.5 . . ?
C01R C01U HA 109.5 . . ?
H01Z C01U H 109.5 . . ?
H01Z C01U HA 109.5 . . ?
H C01U HA 109.5 . . ?
C01O C01V H01V 119.9 . . ?
C01S C01V C01O 120.2(3) . . ?
C01S C01V H01V 119.9 . . ?
C01R C01W H01 109.5 . . ?
C01R C01W HB 109.5 . . ?
C01R C01W HC 109.5 . . ?
H01 C01W HB 109.5 . . ?
H01 C01W HC 109.5 . . ?
HB C01W HC 109.5 . . ?
C01T C01X H01R 109.5 . . ?
C01T C01X H01T 109.5 . . ?
C01T C01X H01U 109.5 . . ?
H01R C01X H01T 109.5 . . ?
H01R C01X H01U 109.5 . . ?
H01T C01X H01U 109.5 . . ?
C01T C01Y H01W 109.5 . . ?
C01T C01Y H01X 109.5 . . ?
C01T C01Y H01Y 109.5 . . ?
H01W C01Y H01X 109.5 . . ?
H01W C01Y H01Y 109.5 . . ?
H01X C01Y H01Y 109.5 . . ?

loop_
_geom_bond_atom_site_label_1
_geom_bond_atom_site_label_2
_geom_bond_distance
_geom_bond_site_symmetry_2
_geom_bond_publ_flag
S001 C010 1.748(2) . ?
S001 C01E 1.812(2) . ?
S002 C018 1.751(3) . ?
S002 C01K 1.820(3) . ?
F003 C013 1.350(3) . ?
F004 C01F 1.347(3) . ?
F005 C019 1.350(3) . ?
F006 C01C 1.346(3) . ?
O007 C00U 1.389(2) . ?
O007 C00Z 1.453(3) . ?
O008 C00Q 1.325(3) . ?
O008 C00T 1.455(2) . ?
O009 C00P 1.382(2) . ?
O009 C01H 1.441(3) . ?
O00A C016 1.326(3) . ?
O00A C01G 1.457(3) . ?
O00B C00X 1.445(3) . ?
O00B C014 1.370(3) . ?
O00C C01J 1.365(3) . ?
O00C C01P 1.463(3) . ?
N00D N00E 1.302(3) . ?
N00D C010 1.359(3) . ?
N00E C00Q 1.360(3) . ?
N00F N00H 1.340(3) . ?
N00F C00Q 1.327(3) . ?
N00G N00I 1.341(3) . ?
N00G C016 1.329(3) . ?
N00H C010 1.329(3) . ?
N00I C018 1.327(3) . ?
O00J C01T 1.209(3) . ?
N00K N00L 1.308(3) . ?
N00K C016 1.351(3) . ?
N00L C018 1.356(3) . ?
O00M C01R 1.220(3) . ?
C00N C00S 1.399(3) . ?
C00N C00V 1.398(3) . ?
C00N C00X 1.514(3) . ?
C00O C00P 1.403(3) . ?
C00O C00R 1.392(3) . ?
C00O C00T 1.505(3) . ?
C00P C00Y 1.383(3) . ?
C00R H00R 0.9500 . ?
C00R C00U 1.387(3) . ?
C00S C00Z 1.507(3) . ?
C00S C011 1.399(3) . ?
C00T H00A 0.9900 . ?
C00T H00B 0.9900 . ?
C00U C00W 1.391(3) . ?
C00V H00V 0.9500 . ?
C00V C01A 1.381(4) . ?
C00W C00Y 1.395(3) . ?
C00W C01G 1.504(3) . ?
C00X H00C 0.9900 . ?
C00X H00D 0.9900 . ?
C00Y H00Y 0.9500 . ?
C00Z H00E 0.9900 . ?
C00Z H00F 0.9900 . ?
C011 H011 0.9500 . ?
C011 C015 1.386(3) . ?
C012 C01E 1.513(3) . ?
C012 C01I 1.387(3) . ?
C012 C01Q 1.389(3) . ?
C013 C014 1.386(3) . ?
C013 C01F 1.375(3) . ?
C014 C01C 1.378(3) . ?
C015 H015 0.9500 . ?
C015 C01A 1.381(4) . ?
C017 C01D 1.395(4) . ?
C017 C01M 1.405(3) . ?
C017 C01P 1.498(4) . ?
C019 C01C 1.380(3) . ?
C019 C01J 1.387(3) . ?
C01A H01A 0.9500 . ?
C01B C01K 1.503(4) . ?
C01B C01L 1.379(3) . ?
C01B C01N 1.394(3) . ?
C01D C01H 1.503(3) . ?
C01D C01O 1.394(4) . ?
C01E H01B 0.9900 . ?
C01E H01C 0.9900 . ?
C01F C01J 1.383(3) . ?
C01G H01D 0.9900 . ?
C01G H01E 0.9900 . ?
C01H H01F 0.9900 . ?
C01H H01G 0.9900 . ?
C01I H01I 0.9500 . ?
C01I C01L 1.387(4) . ?
C01K H01H 0.9900 . ?
C01K H01J 0.9900 . ?
C01L H01L 0.9500 . ?
C01M H01M 0.9500 . ?
C01M C01S 1.382(4) . ?
C01N H01N 0.9500 . ?
C01N C01Q 1.373(4) . ?
C01O H01O 0.9500 . ?
C01O C01V 1.388(4) . ?
C01P H01K 0.9900 . ?
C01P H01P 0.9900 . ?
C01Q H01Q 0.9500 . ?
C01R C01U 1.479(4) . ?
C01R C01W 1.495(4) . ?
C01S H01S 0.9500 . ?
C01S C01V 1.374(5) . ?
C01T C01X 1.490(4) . ?
C01T C01Y 1.477(4) . ?
C01U H01Z 0.9800 . ?
C01U H 0.9800 . ?
C01U HA 0.9800 . ?
C01V H01V 0.9500 . ?
C01W H01 0.9800 . ?
C01W HB 0.9800 . ?
C01W HC 0.9800 . ?
C01X H01R 0.9800 . ?
C01X H01T 0.9800 . ?
C01X H01U 0.9800 . ?
C01Y H01W 0.9800 . ?
C01Y H01X 0.9800 . ?
C01Y H01Y 0.9800 . ?

loop_
_geom_torsion_atom_site_label_1
_geom_torsion_atom_site_label_2
_geom_torsion_atom_site_label_3
_geom_torsion_atom_site_label_4
_geom_torsion
_geom_torsion_site_symmetry_1
_geom_torsion_site_symmetry_2
_geom_torsion_site_symmetry_3
_geom_torsion_site_symmetry_4
_geom_torsion_publ_flag
F003 C013 C014 O00B -3.9(3) . . . . ?
F003 C013 C014 C01C -176.9(2) . . . . ?
F003 C013 C01F F004 0.0(3) . . . . ?
F003 C013 C01F C01J 177.2(2) . . . . ?
F004 C01F C01J O00C 0.5(3) . . . . ?
F004 C01F C01J C019 176.5(2) . . . . ?
F005 C019 C01C F006 -0.4(3) . . . . ?
F005 C019 C01C C014 176.9(2) . . . . ?
F005 C019 C01J O00C -1.0(4) . . . . ?
F005 C019 C01J C01F -176.7(2) . . . . ?
O007 C00U C00W C00Y 176.49(19) . . . . ?
O007 C00U C00W C01G -5.4(3) . . . . ?
O009 C00P C00Y C00W 179.5(2) . . . . ?
O00B C014 C01C F006 4.3(3) . . . . ?
O00B C014 C01C C019 -173.0(2) . . . . ?
N00D N00E C00Q O008 179.23(17) . . . . ?
N00D N00E C00Q N00F 0.5(3) . . . . ?
N00E N00D C010 S001 179.71(15) . . . . ?
N00E N00D C010 N00H -0.6(3) . . . . ?
N00F N00H C010 S001 -179.82(15) . . . . ?
N00F N00H C010 N00D 0.5(3) . . . . ?
N00G N00I C018 S002 -178.59(16) . . . . ?
N00G N00I C018 N00L 3.1(3) . . . . ?
N00H N00F C00Q O008 -179.21(18) . . . . ?
N00H N00F C00Q N00E -0.6(3) . . . . ?
N00I N00G C016 O00A -179.13(18) . . . . ?
N00I N00G C016 N00K -1.5(3) . . . . ?
N00K N00L C018 S002 179.72(17) . . . . ?
N00K N00L C018 N00I -1.8(4) . . . . ?
N00L N00K C016 O00A -179.43(19) . . . . ?
N00L N00K C016 N00G 2.8(3) . . . . ?
C00N C00S C00Z O007 105.4(2) . . . . ?
C00N C00S C011 C015 -1.3(3) . . . . ?
C00N C00V C01A C015 -0.6(3) . . . . ?
C00O C00P C00Y C00W 0.5(3) . . . . ?
C00O C00R C00U O007 -175.54(19) . . . . ?
C00O C00R C00U C00W 0.5(3) . . . . ?
C00P O009 C01H C01D -179.62(18) . . . . ?
C00P C00O C00R C00U -1.0(3) . . . . ?
C00P C00O C00T O008 162.57(19) . . . . ?
C00Q O008 C00T C00O -73.6(2) . . . . ?
C00Q N00F N00H C010 0.1(3) . . . . ?
C00R C00O C00P O009 -178.66(18) . . . . ?
C00R C00O C00P C00Y 0.5(3) . . . . ?
C00R C00O C00T O008 -16.9(3) . . . . ?
C00R C00U C00W C00Y 0.5(3) . . . . ?
C00R C00U C00W C01G 178.7(2) . . . . ?
C00S C00N C00V C01A 0.9(3) . . . . ?
C00S C00N C00X O00B -166.19(18) . . . . ?
C00S C011 C015 C01A 1.7(3) . . . . ?
C00T O008 C00Q N00E 172.77(16) . . . . ?
C00T O008 C00Q N00F -8.5(3) . . . . ?
C00T C00O C00P O009 1.8(3) . . . . ?
C00T C00O C00P C00Y -179.1(2) . . . . ?
C00T C00O C00R C00U 178.6(2) . . . . ?
C00U O007 C00Z C00S -74.3(2) . . . . ?
C00U C00W C00Y C00P -1.0(3) . . . . ?
C00U C00W C01G O00A 143.1(2) . . . . ?
C00V C00N C00S C00Z -177.27(19) . . . . ?
C00V C00N C00S C011 0.1(3) . . . . ?
C00V C00N C00X O00B 16.1(3) . . . . ?
C00X O00B C014 C013 62.1(3) . . . . ?
C00X O00B C014 C01C -125.2(2) . . . . ?
C00X C00N C00S C00Z 5.0(3) . . . . ?
C00X C00N C00S C011 -177.69(19) . . . . ?
C00X C00N C00V C01A 178.6(2) . . . . ?
C00Y C00W C01G O00A -38.8(3) . . . . ?
C00Z O007 C00U C00R -82.7(2) . . . . ?
C00Z O007 C00U C00W 101.3(2) . . . . ?
C00Z C00S C011 C015 176.11(19) . . . . ?
C010 S001 C01E C012 81.09(19) . . . . ?
C010 N00D N00E C00Q 0.1(3) . . . . ?
C011 C00S C00Z O007 -72.0(2) . . . . ?
C011 C015 C01A C00V -0.7(3) . . . . ?
C012 C01I C01L C01B -1.3(4) . . . . ?
C013 C014 C01C F006 177.5(2) . . . . ?
C013 C014 C01C C019 0.2(3) . . . . ?
C013 C01F C01J O00C -176.6(2) . . . . ?
C013 C01F C01J C019 -0.6(4) . . . . ?
C014 O00B C00X C00N 103.7(2) . . . . ?
C014 C013 C01F F004 -178.3(2) . . . . ?
C014 C013 C01F C01J -1.1(4) . . . . ?
C016 O00A C01G C00W -80.4(2) . . . . ?
C016 N00G N00I C018 -1.4(3) . . . . ?
C016 N00K N00L C018 -1.0(3) . . . . ?
C017 C01D C01H O009 94.8(3) . . . . ?
C017 C01D C01O C01V -0.4(4) . . . . ?
C017 C01M C01S C01V -0.6(4) . . . . ?
C018 S002 C01K C01B 75.7(2) . . . . ?
C01B C01N C01Q C012 0.2(4) . . . . ?
C01C C019 C01J O00C 177.9(2) . . . . ?
C01C C019 C01J C01F 2.2(4) . . . . ?
C01D C017 C01M C01S 0.2(4) . . . . ?
C01D C017 C01P O00C -88.6(3) . . . . ?
C01D C01O C01V C01S 0.1(4) . . . . ?
C01E S001 C010 N00D -178.78(16) . . . . ?
C01E S001 C010 N00H 1.5(2) . . . . ?
C01E C012 C01I C01L 179.6(2) . . . . ?
C01E C012 C01Q C01N -179.2(2) . . . . ?
C01F C013 C014 O00B 174.4(2) . . . . ?
C01F C013 C014 C01C 1.4(3) . . . . ?
C01G O00A C016 N00G -8.2(3) . . . . ?
C01G O00A C016 N00K 173.92(18) . . . . ?
C01G C00W C00Y C00P -179.2(2) . . . . ?
C01H O009 C00P C00O -166.0(2) . . . . ?
C01H O009 C00P C00Y 15.0(3) . . . . ?
C01H C01D C01O C01V -178.9(2) . . . . ?
C01I C012 C01E S001 -8.1(3) . . . . ?
C01I C012 C01Q C01N -0.3(4) . . . . ?
C01J O00C C01P C017 122.0(2) . . . . ?
C01J C019 C01C F006 -179.3(2) . . . . ?
C01J C019 C01C C014 -2.0(4) . . . . ?
C01K S002 C018 N00I 7.5(2) . . . . ?
C01K S002 C018 N00L -174.00(17) . . . . ?
C01K C01B C01L C01I -177.0(2) . . . . ?
C01K C01B C01N C01Q 177.5(2) . . . . ?
C01L C01B C01K S002 -117.4(2) . . . . ?
C01L C01B C01N C01Q -0.6(4) . . . . ?
C01M C017 C01D C01H 178.7(2) . . . . ?
C01M C017 C01D C01O 0.3(4) . . . . ?
C01M C017 C01P O00C 91.8(2) . . . . ?
C01M C01S C01V C01O 0.5(4) . . . . ?
C01N C01B C01K S002 64.6(3) . . . . ?
C01N C01B C01L C01I 1.1(4) . . . . ?
C01O C01D C01H O009 -86.8(3) . . . . ?
C01P O00C C01J C019 50.2(3) . . . . ?
C01P O00C C01J C01F -134.1(2) . . . . ?
C01P C017 C01D C01H -0.8(4) . . . . ?
C01P C017 C01D C01O -179.3(2) . . . . ?
C01P C017 C01M C01S 179.8(2) . . . . ?
C01Q C012 C01E S001 170.69(18) . . . . ?
C01Q C012 C01I C01L 0.8(4) . . . . ?
